data_4303424
loop_
_publ_author_name
'Guo-Hong Tao'
'Brendan Twamley'
'Jean'ne M. Shreeve'

_publ_section_title
;
Energetic Nitrogen-Rich Cu(II) and Cd(II) 5,5'-Azobis(tetrazolate)
Complexes
;
_journal_name_full 'Inorganic Chemistry'
_journal_page_first 9918
_journal_page_last 9923
_journal_paper_doi 10.1021/ic901492r
_journal_volume 48
_journal_year 2009
_chemical_formula_moiety 'C2 H10 Cd N12 O2'
_chemical_formula_sum 'C2 H10 Cd N12 O2'
_chemical_formula_weight 346.62
_chemical_name_common '[(tz2N2)Cd(NH3)2(H2O)2]n'
_chemical_name_systematic
; 
 ? 
;
_space_group_IT_number 15
_symmetry_cell_setting monoclinic
_symmetry_space_group_name_Hall '-C 2yac'
_symmetry_space_group_name_H-M 'C 1 2/n 1'
_atom_sites_solution_hydrogens geom
_atom_sites_solution_primary direct
_atom_sites_solution_secondary difmap
_audit_creation_method SHELXL-97
_cell_angle_alpha 90.00
_cell_angle_beta 99.1460(10)
_cell_angle_gamma 90.00
_cell_formula_units_Z 8
_cell_length_a 7.2379(5)
_cell_length_b 13.6844(10)
_cell_length_c 22.2997(16)
_cell_measurement_reflns_used 7010
_cell_measurement_temperature 90(2)
_cell_measurement_theta_max 30.02
_cell_measurement_theta_min 3.11
_cell_volume 2180.6(3)
_computing_cell_refinement 'SAINT+  v. 7.23a (Bruker, 2006)'
_computing_data_collection 'SMART v. 5.632 (Bruker, 2006)'
_computing_data_reduction 'SAINT+  v. 7.23a (Bruker, 2006)'
_computing_molecular_graphics 'XP, SHELXTL  v. 6.14 (Bruker, 2003)'
_computing_publication_material 'XCIF, SHELXTL, v. 6.14 (Bruker, 2003)'
_computing_structure_refinement 'XL, SHELXTL  v. 6.14 (Bruker, 2003)'
_computing_structure_solution 'XS, SHELXTL  v. 6.14 (Bruker, 2003)'
_diffrn_ambient_temperature 90(2)
_diffrn_detector_area_resol_mean 8.3
_diffrn_measured_fraction_theta_full 1.000
_diffrn_measured_fraction_theta_max 1.000
_diffrn_measurement_device_type 'Bruker/Siemens SMART APEX'
_diffrn_measurement_method '\w scans'
_diffrn_radiation_monochromator graphite
_diffrn_radiation_type MoK\a
_diffrn_radiation_wavelength 0.71073
_diffrn_reflns_av_R_equivalents 0.0414
_diffrn_reflns_av_sigmaI/netI 0.0279
_diffrn_reflns_limit_h_max 8
_diffrn_reflns_limit_h_min -8
_diffrn_reflns_limit_k_max 16
_diffrn_reflns_limit_k_min -16
_diffrn_reflns_limit_l_max 26
_diffrn_reflns_limit_l_min -26
_diffrn_reflns_number 15912
_diffrn_reflns_theta_full 25.25
_diffrn_reflns_theta_max 25.25
_diffrn_reflns_theta_min 1.85
_diffrn_source 'normal-focus sealed tube'
_exptl_absorpt_coefficient_mu 2.021
_exptl_absorpt_correction_T_max 0.9235
_exptl_absorpt_correction_T_min 0.5918
_exptl_absorpt_correction_type multi-scan
_exptl_absorpt_process_details 'SADABS-2007/4 (Bruker, 2007)'
_exptl_crystal_colour yellow
_exptl_crystal_density_diffrn 2.112
_exptl_crystal_density_method 'not measured'
_exptl_crystal_description needle
_exptl_crystal_F_000 1360
_exptl_crystal_size_max 0.29
_exptl_crystal_size_mid 0.05
_exptl_crystal_size_min 0.04
_refine_diff_density_max 0.866
_refine_diff_density_min -0.722
_refine_diff_density_rms 0.138
_refine_ls_extinction_method none
_refine_ls_goodness_of_fit_ref 1.038
_refine_ls_hydrogen_treatment constr
_refine_ls_matrix_type full
_refine_ls_number_parameters 92
_refine_ls_number_reflns 1980
_refine_ls_number_restraints 0
_refine_ls_restrained_S_all 1.038
_refine_ls_R_factor_all 0.0396
_refine_ls_R_factor_gt 0.0322
_refine_ls_shift/su_max 0.000
_refine_ls_shift/su_mean 0.000
_refine_ls_structure_factor_coef Fsqd
_refine_ls_weighting_details 'calc w=1/[\s^2^(Fo^2^)+(0.0536P)^2^+6.1238P] where P=(Fo^2^+2Fc^2^)/3'
_refine_ls_weighting_scheme calc
_refine_ls_wR_factor_gt 0.0834
_refine_ls_wR_factor_ref 0.0886
_reflns_number_gt 1688
_reflns_number_total 1980
_reflns_threshold_expression I>2\s(I)
_cod_data_source_file ic901492r_si_005.cif
_cod_data_source_block bt1190
_cod_original_sg_symbol_Hall '-C 2ybc'
_cod_original_sg_symbol_H-M 'C 2/n'
_cod_database_code 4303424

loop_
_symmetry_equiv_pos_as_xyz
'x, y, z'
'-x, y+1/2, -z+1/2'
'x+1/2, y+1/2, z'
'-x+1/2, y+1, -z+1/2'
'-x, -y, -z'
'x, -y-1/2, z-1/2'
'-x+1/2, -y+1/2, -z'
'x+1/2, -y, z-1/2'

loop_
_atom_site_label
_atom_site_type_symbol
_atom_site_fract_x
_atom_site_fract_y
_atom_site_fract_z
_atom_site_U_iso_or_equiv
_atom_site_adp_type
_atom_site_occupancy
_atom_site_symmetry_multiplicity
_atom_site_calc_flag
_atom_site_refinement_flags
_atom_site_disorder_assembly
_atom_site_disorder_group
Cd1A Cd -0.17268(4) 0.13359(2) 0.117504(12) 0.01403(14) Uani 0.96 1 d P . 1
N1 N -0.1682(5) -0.0422(2) 0.13007(15) 0.0158(3) Uiso 0.96 1 d P A 1
N2 N -0.2361(5) -0.0940(3) 0.08018(15) 0.0158(3) Uiso 0.96 1 d P A 1
N3 N -0.2138(5) -0.1882(2) 0.09282(16) 0.0158(3) Uiso 0.96 1 d P A 1
N4 N -0.1326(5) -0.2001(2) 0.15098(15) 0.0158(3) Uiso 0.96 1 d P A 1
C5 C -0.1065(6) -0.1091(3) 0.17227(18) 0.0158(3) Uiso 0.96 1 d P A 1
N6 N -0.0232(4) -0.0803(2) 0.23110(14) 0.0131(5) Uiso 0.96 1 d P A 1
N7 N 0.0220(4) -0.1513(2) 0.26675(15) 0.0131(5) Uiso 0.96 1 d P A 1
C8 C 0.1042(6) -0.1213(3) 0.32563(19) 0.0164(3) Uiso 0.96 1 d P A 1
N9 N 0.1643(4) -0.1874(3) 0.36845(15) 0.0164(3) Uiso 0.96 1 d P . 1
N10 N 0.2311(5) -0.1352(2) 0.41784(17) 0.0164(3) Uiso 0.96 1 d P A 1
N11 N 0.2109(5) -0.0408(2) 0.40459(16) 0.0164(3) Uiso 0.96 1 d P A 1
N12 N 0.1317(5) -0.0304(2) 0.34629(15) 0.0164(3) Uiso 0.96 1 d P A 1
N13 N 0.0158(5) 0.1347(2) 0.04306(15) 0.0181(7) Uani 1 1 d . B 1
H13A H 0.0958 0.1856 0.0429 0.022 Uiso 1 1 d R B 1
H13B H 0.0821 0.0779 0.0472 0.022 Uiso 1 1 d R B 1
H13C H -0.0204 0.1259 0.0023 0.022 Uiso 1 1 d R B 1
N14 N -0.4469(5) 0.1346(2) 0.04658(15) 0.0196(8) Uani 1 1 d . C 1
H14A H -0.5195 0.1861 0.0525 0.024 Uiso 1 1 d R C 1
H14B H -0.4279 0.1263 0.0076 0.024 Uiso 1 1 d R C 1
H14C H -0.5048 0.0752 0.0448 0.024 Uiso 1 1 d R C 1
O1 O 0.0940(5) 0.1345(2) 0.19030(16) 0.0335(8) Uani 1 1 d . D 1
H1A H 0.1537 0.0805 0.1925 0.050 Uiso 1 1 d . E 1
H1B H 0.0764 0.1589 0.2241 0.050 Uiso 1 1 d . F 1
O2 O -0.3777(5) 0.1346(2) 0.18996(16) 0.0283(7) Uani 1 1 d . G 1
H2A H -0.4369 0.0803 0.1859 0.042 Uiso 1 1 d . H 1
H2B H -0.4403 0.1877 0.1826 0.042 Uiso 1 1 d . I 1
Cd1B Cd 0.1719(10) 0.0980(6) 0.3823(3) 0.0199(15) Uiso 0.04 1 d PG . 2
N1B N 0.166(3) -0.0779(6) 0.3678(7) 0.0158(3) Uiso 0.04 1 d PG . 2
N2B N 0.237(5) -0.1305(7) 0.4169(9) 0.0158(3) Uiso 0.04 1 d PG . 2
N3B N 0.215(6) -0.2238(7) 0.4040(12) 0.0158(3) Uiso 0.04 1 d PG . 2
N4B N 0.130(5) -0.2349(7) 0.3460(12) 0.0158(3) Uiso 0.04 1 d PG . 2
C5B C 0.103(4) -0.1440(7) 0.3255(8) 0.0158(3) Uiso 0.04 1 d PG . 2
N6B N 0.016(3) -0.1134(11) 0.2672(7) 0.0131(5) Uiso 0.04 1 d PG . 2
N7B N -0.031(4) -0.1829(14) 0.2311(9) 0.0131(5) Uiso 0.04 1 d PG . 2
C8B C -0.117(4) -0.1528(18) 0.1729(9) 0.0164(3) Uiso 0.04 1 d PG . 2
N9B N -0.179(5) -0.217(2) 0.1297(11) 0.0164(3) Uiso 0.04 1 d PG . 2
N10B N -0.249(6) -0.163(3) 0.0810(10) 0.0164(3) Uiso 0.04 1 d PG . 2
N11B N -0.227(6) -0.070(2) 0.0952(8) 0.0164(3) Uiso 0.04 1 d PG . 2
N12B N -0.146(5) -0.061(2) 0.1531(7) 0.0164(3) Uiso 0.04 1 d PG . 2

loop_
_atom_site_aniso_label
_atom_site_aniso_U_11
_atom_site_aniso_U_22
_atom_site_aniso_U_33
_atom_site_aniso_U_23
_atom_site_aniso_U_13
_atom_site_aniso_U_12
Cd1A 0.01599(19) 0.01399(19) 0.01095(19) -0.00007(11) -0.00144(12) 0.00026(11)
N13 0.0192(17) 0.0234(19) 0.0110(16) -0.0001(13) 0.0007(13) -0.0010(14)
N14 0.0233(19) 0.0245(19) 0.0094(16) -0.0012(13) -0.0027(14) 0.0045(14)
O1 0.0302(18) 0.038(2) 0.0310(19) -0.0013(14) 0.0002(15) 0.0010(14)
O2 0.0366(19) 0.0211(16) 0.0295(18) 0.0006(13) 0.0127(15) 0.0042(13)

loop_
_atom_type_symbol
_atom_type_description
_atom_type_scat_dispersion_real
_atom_type_scat_dispersion_imag
_atom_type_scat_source
C C 0.0033 0.0016 'International Tables Vol C Tables 4.2.6.8 and 6.1.1.4'
H H 0.0000 0.0000 'International Tables Vol C Tables 4.2.6.8 and 6.1.1.4'
Cd Cd -0.8075 1.2024 'International Tables Vol C Tables 4.2.6.8 and 6.1.1.4'
N N 0.0061 0.0033 'International Tables Vol C Tables 4.2.6.8 and 6.1.1.4'
O O 0.0106 0.0060 'International Tables Vol C Tables 4.2.6.8 and 6.1.1.4'

loop_
_geom_angle_atom_site_label_1
_geom_angle_atom_site_label_2
_geom_angle_atom_site_label_3
_geom_angle
_geom_angle_site_symmetry_1
_geom_angle_site_symmetry_3
_geom_angle_publ_flag
N13 Cd1A O1 88.98(12) . . ?
N13 Cd1A N14 92.79(12) . . ?
O1 Cd1A N14 178.11(11) . . ?
N13 Cd1A O2 177.22(11) . . ?
O1 Cd1A O2 93.71(12) . . ?
N14 Cd1A O2 84.52(12) . . ?
N13 Cd1A N1 95.23(11) . . ?
O1 Cd1A N1 85.97(11) . . ?
N14 Cd1A N1 94.51(11) . . ?
O2 Cd1A N1 85.71(10) . . ?
N13 Cd1A N9 94.53(11) . 2 ?
O1 Cd1A N9 84.55(11) . 2 ?
N14 Cd1A N9 94.66(11) . 2 ?
O2 Cd1A N9 84.99(10) . 2 ?
N1 Cd1A N9 166.25(11) . 2 ?
C5 N1 N2 105.0(3) . . ?
C5 N1 Cd1A 139.3(3) . . ?
N2 N1 Cd1A 115.6(2) . . ?
N3 N2 N1 108.7(3) . . ?
N2 N3 N4 110.0(3) . . ?
C5 N4 N3 104.2(3) . . ?
N4 C5 N1 112.0(4) . . ?
N4 C5 N6 127.3(4) . . ?
N1 C5 N6 120.6(4) . . ?
N7 N6 C5 113.6(3) . . ?
N6 N7 C8 113.0(3) . . ?
N12 C8 N9 111.8(4) . . ?
N12 C8 N7 127.6(4) . . ?
N9 C8 N7 120.6(3) . . ?
C8 N9 N10 105.2(3) . . ?
C8 N9 Cd1A 139.5(3) . 2_545 ?
N10 N9 Cd1A 115.2(2) . 2_545 ?
N11 N10 N9 108.8(3) . . ?
N10 N11 N12 109.5(3) . . ?
C8 N12 N11 104.7(3) . . ?
Cd1A N13 H13A 117.3 . . ?
Cd1A N13 H13B 106.4 . . ?
H13A N13 H13B 109.3 . . ?
Cd1A N13 H13C 127.3 . . ?
H13A N13 H13C 100.4 . . ?
H13B N13 H13C 93.0 . . ?
Cd1A N14 H14A 111.0 . . ?
Cd1A N14 H14B 114.0 . . ?
H14A N14 H14B 114.6 . . ?
Cd1A N14 H14C 111.1 . . ?
H14A N14 H14C 115.4 . . ?
H14B N14 H14C 89.1 . . ?
Cd1A O1 H1A 113.2 . . ?
Cd1A O1 H1B 113.4 . . ?
H1A O1 H1B 115.7 . . ?
Cd1A O2 H2A 106.3 . . ?
Cd1A O2 H2B 104.2 . . ?
H2A O2 H2B 118.3 . . ?
N1B Cd1B N9B 166.3(8) . 2 ?
C5B N1B N2B 104.9 . . ?
C5B N1B Cd1B 139.7 . . ?
N2B N1B Cd1B 115.2 . . ?
N3B N2B N1B 108.9 . . ?
N2B N3B N4B 109.9 . . ?
C5B N4B N3B 104.1 . . ?
N4B C5B N1B 112.1 . . ?
N4B C5B N6B 127.7 . . ?
N1B C5B N6B 120.1 . . ?
N7B N6B C5B 113.6 . . ?
N6B N7B C8B 113.8 . . ?
N9B C8B N12B 111.6 . . ?
N9B C8B N7B 121.4 . . ?
N12B C8B N7B 127.0 . . ?
C8B N9B N10B 105.1 . . ?
C8B N9B Cd1B 136.5(9) . 2_545 ?
N10B N9B Cd1B 118.2(9) . 2_545 ?
N11B N10B N9B 108.9 . . ?
N10B N11B N12B 109.6 . . ?
N11B N12B C8B 104.7 . . ?

loop_
_geom_bond_atom_site_label_1
_geom_bond_atom_site_label_2
_geom_bond_distance
_geom_bond_site_symmetry_2
_geom_bond_publ_flag
Cd1A N13 2.310(3) . ?
Cd1A O1 2.316(4) . ?
Cd1A N14 2.333(3) . ?
Cd1A O2 2.361(3) . ?
Cd1A N1 2.422(3) . ?
Cd1A N9 2.470(3) 2 ?
N1 C5 1.337(5) . ?
N1 N2 1.344(5) . ?
N2 N3 1.324(5) . ?
N3 N4 1.346(5) . ?
N4 C5 1.335(5) . ?
C5 N6 1.410(5) . ?
N6 N7 1.265(5) . ?
N7 C8 1.413(5) . ?
C8 N12 1.331(5) . ?
C8 N9 1.336(5) . ?
N9 N10 1.336(5) . ?
N9 Cd1A 2.470(3) 2_545 ?
N10 N11 1.328(5) . ?
N11 N12 1.342(5) . ?
N13 H13A 0.9061 . ?
N13 H13B 0.9104 . ?
N13 H13C 0.9124 . ?
N14 H14A 0.9010 . ?
N14 H14B 0.9096 . ?
N14 H14C 0.9125 . ?
O1 H1A 0.8534 . ?
O1 H1B 0.8523 . ?
O2 H2A 0.8560 . ?
O2 H2B 0.8578 . ?
Cd1B N1B 2.4287 . ?
Cd1B N9B 2.543(5) 2 ?
N1B C5B 1.3325 . ?
N1B N2B 1.3414 . ?
N2B N3B 1.3138 . ?
N3B N4B 1.3486 . ?
N4B C5B 1.3296 . ?
C5B N6B 1.4154 . ?
N6B N7B 1.2569 . ?
N7B C8B 1.4090 . ?
C8B N9B 1.3310 . ?
C8B N12B 1.3384 . ?
N9B N10B 1.3433 . ?
N9B Cd1B 2.54(3) 2_545 ?
N10B N11B 1.3228 . ?
N11B N12B 1.3383 . ?

loop_
_geom_hbond_atom_site_label_D
_geom_hbond_atom_site_label_H
_geom_hbond_atom_site_label_A
_geom_hbond_distance_DH
_geom_hbond_distance_HA
_geom_hbond_distance_DA
_geom_hbond_angle_DHA
_geom_hbond_site_symmetry_A
N13 H13A N3 0.91 2.37 3.200(5) 152 3
N13 H13B N11 0.91 2.35 3.211(5) 158 4_545
N13 H13C N10 0.91 2.39 3.196(5) 147 8_455
N14 H14A N3 0.90 2.48 3.362(5) 167 3_455
N14 H14B N10 0.91 2.46 3.328(5) 159 8_455
N14 H14C N11 0.91 2.56 3.356(5) 146 4_445
O1 H1A N12 0.85 2.43 3.196(5) 150 4_545
O1 H1B O2 0.85 2.59 3.303(5) 141 4_445
O2 H2A N12 0.86 2.12 2.943(5) 163 4_445
O2 H2B N4 0.86 2.12 2.961(5) 168 3_455
